data_7115963
loop_
_publ_author_name
'Zhi-Jun Yang'
'Chuan-Zhuo Liu'
'Bo-Lun Hu'
'Chen-Liang Deng'
'Xing-Guo Zhang'

_publ_section_title
;
 Oxidative tandem nitrosation/cyclization of N-aryl enamines with
 nitromethane toward 3-(trifluoromethyl)quinoxalines
;
_journal_name_full Chem.Commun.
_journal_page_first 14554
_journal_paper_doi 10.1039/C4cc07083F
_journal_volume 50
_journal_year 2014
_chemical_formula_moiety 'C15 H9 F3 N2'
_chemical_formula_sum 'C15 H9 F3 N2'
_chemical_formula_weight 274.24
_chemical_name_systematic
; 
 ? 
;
_space_group_IT_number 14
_symmetry_cell_setting monoclinic
_symmetry_space_group_name_Hall '-P 2ybc'
_symmetry_space_group_name_H-M 'P 1 21/c 1'
_atom_sites_solution_hydrogens geom
_atom_sites_solution_primary direct
_atom_sites_solution_secondary difmap
_audit_creation_method SHELXL-97
_cell_angle_alpha 90.00
_cell_angle_beta 119.112(2)
_cell_angle_gamma 90.00
_cell_formula_units_Z 8
_cell_length_a 10.0878(8)
_cell_length_b 29.196(2)
_cell_length_c 9.8586(8)
_cell_measurement_reflns_used 7034
_cell_measurement_temperature 298(2)
_cell_measurement_theta_max 27.95
_cell_measurement_theta_min 2.31
_cell_volume 2536.8(3)
_computing_cell_refinement 'SAINT (Bruker, 2002)'
_computing_data_collection 'SMART (Bruker, 2002)'
_computing_data_reduction SAINT
_computing_molecular_graphics 'XP (Bruker, 2002)'
_computing_publication_material 'SHELXL-97 (Bruker, 2002)'
_computing_structure_refinement 'SHELXL-97 (Sheldrick, 1997)'
_computing_structure_solution 'SHELXS-97 (Sheldrick, 1997)'
_diffrn_ambient_temperature 298(2)
_diffrn_measured_fraction_theta_full 0.994
_diffrn_measured_fraction_theta_max 0.994
_diffrn_measurement_device_type 'Bruker APEX II area-detector diffractometer'
_diffrn_measurement_method '\f and \w scans'
_diffrn_radiation_monochromator graphite
_diffrn_radiation_source 'fine-focus sealed tube'
_diffrn_radiation_type MoK\a
_diffrn_radiation_wavelength 0.71073
_diffrn_reflns_av_R_equivalents 0.0293
_diffrn_reflns_av_sigmaI/netI 0.0282
_diffrn_reflns_limit_h_max 11
_diffrn_reflns_limit_h_min -12
_diffrn_reflns_limit_k_max 31
_diffrn_reflns_limit_k_min -34
_diffrn_reflns_limit_l_max 11
_diffrn_reflns_limit_l_min -11
_diffrn_reflns_number 18395
_diffrn_reflns_theta_full 25.10
_diffrn_reflns_theta_max 25.10
_diffrn_reflns_theta_min 1.39
_exptl_absorpt_coefficient_mu 0.117
_exptl_absorpt_correction_T_max 0.9713
_exptl_absorpt_correction_T_min 0.9612
_exptl_absorpt_correction_type multi-scan
_exptl_absorpt_process_details 'SADABS (Bruker, 2002)'
_exptl_crystal_colour colorless
_exptl_crystal_density_diffrn 1.436
_exptl_crystal_density_method 'not measured'
_exptl_crystal_description Prism
_exptl_crystal_F_000 1120
_exptl_crystal_size_max 0.34
_exptl_crystal_size_mid 0.29
_exptl_crystal_size_min 0.25
_refine_diff_density_max 0.598
_refine_diff_density_min -0.314
_refine_diff_density_rms 0.046
_refine_ls_extinction_method none
_refine_ls_goodness_of_fit_ref 1.035
_refine_ls_hydrogen_treatment constr
_refine_ls_matrix_type full
_refine_ls_number_parameters 361
_refine_ls_number_reflns 4481
_refine_ls_number_restraints 0
_refine_ls_restrained_S_all 1.035
_refine_ls_R_factor_all 0.0644
_refine_ls_R_factor_gt 0.0533
_refine_ls_shift/su_max 0.000
_refine_ls_shift/su_mean 0.000
_refine_ls_structure_factor_coef Fsqd
_refine_ls_weighting_details 'calc w=1/[\s^2^(Fo^2^)+(0.0840P)^2^+1.0656P] where P=(Fo^2^+2Fc^2^)/3'
_refine_ls_weighting_scheme calc
_refine_ls_wR_factor_gt 0.1517
_refine_ls_wR_factor_ref 0.1590
_reflns_number_gt 3632
_reflns_number_total 4481
_reflns_threshold_expression I>2\s(I)
_cod_data_source_file c4cc07083f2.cif
_cod_data_source_block 1
_cod_original_cell_volume 2536.8(4)
_cod_original_sg_symbol_H-M 'P 21/c'
_cod_database_code 7115963

loop_
_symmetry_equiv_pos_as_xyz
'x, y, z'
'-x, y+1/2, -z+1/2'
'-x, -y, -z'
'x, -y-1/2, z-1/2'

loop_
_atom_site_label
_atom_site_type_symbol
_atom_site_fract_x
_atom_site_fract_y
_atom_site_fract_z
_atom_site_U_iso_or_equiv
_atom_site_adp_type
_atom_site_occupancy
_atom_site_symmetry_multiplicity
_atom_site_calc_flag
_atom_site_refinement_flags
F1 F 0.41980(18) 0.04759(5) 0.45277(17) 0.0749(5) Uani 1 1 d .
F2 F 0.30543(15) 0.08978(5) 0.53951(17) 0.0643(4) Uani 1 1 d .
F3 F 0.38755(18) 0.02413(5) 0.63922(19) 0.0827(5) Uani 1 1 d .
F4 F -0.0512(2) 0.07485(7) 0.47008(18) 0.0871(5) Uani 1 1 d .
F5 F -0.1534(2) 0.08582(8) 0.6074(3) 0.1102(8) Uani 1 1 d .
F6 F -0.0292(2) 0.02504(6) 0.6312(2) 0.1077(8) Uani 1 1 d .
N1 N 0.7373(2) 0.14542(6) 0.7980(2) 0.0483(4) Uani 1 1 d .
N2 N 0.6591(2) 0.05447(6) 0.8118(2) 0.0483(4) Uani 1 1 d .
N3 N 0.2889(2) 0.15401(6) 0.8054(2) 0.0458(4) Uani 1 1 d .
N4 N 0.2060(2) 0.06542(6) 0.8447(2) 0.0513(5) Uani 1 1 d .
C1 C 0.4842(3) 0.20321(7) 0.5918(3) 0.0517(5) Uani 1 1 d .
H1 H 0.5158 0.2111 0.6944 0.062 Uiso 1 1 calc R
C2 C 0.4042(3) 0.23440(8) 0.4749(3) 0.0603(6) Uani 1 1 d .
H2 H 0.3816 0.2631 0.4992 0.072 Uiso 1 1 calc R
C3 C 0.3580(3) 0.22342(9) 0.3238(3) 0.0615(7) Uani 1 1 d .
H3 H 0.3028 0.2444 0.2452 0.074 Uiso 1 1 calc R
C4 C 0.3933(3) 0.18146(9) 0.2886(3) 0.0625(7) Uani 1 1 d .
H4 H 0.3632 0.1742 0.1858 0.075 Uiso 1 1 calc R
C5 C 0.4733(3) 0.14957(8) 0.4043(3) 0.0551(6) Uani 1 1 d .
H5 H 0.4970 0.1211 0.3791 0.066 Uiso 1 1 calc R
C6 C 0.5178(2) 0.16020(7) 0.5572(2) 0.0418(5) Uani 1 1 d .
C7 C 0.6102(2) 0.12835(7) 0.6873(2) 0.0412(5) Uani 1 1 d .
C8 C 0.5708(2) 0.08194(7) 0.6986(2) 0.0424(5) Uani 1 1 d .
C9 C 0.4212(3) 0.06056(7) 0.5834(3) 0.0502(5) Uani 1 1 d .
C10 C 0.7934(3) 0.07162(8) 0.9228(3) 0.0499(5) Uani 1 1 d .
C11 C 0.8315(3) 0.11780(8) 0.9169(3) 0.0501(5) Uani 1 1 d .
C12 C 0.9703(3) 0.13491(10) 1.0355(3) 0.0736(8) Uani 1 1 d .
H12 H 0.9968 0.1653 1.0336 0.088 Uiso 1 1 calc R
C13 C 1.0649(3) 0.10704(12) 1.1520(3) 0.0886(10) Uani 1 1 d .
H13 H 1.1564 0.1185 1.2298 0.106 Uiso 1 1 calc R
C14 C 1.0275(3) 0.06122(11) 1.1576(4) 0.0865(10) Uani 1 1 d .
H14 H 1.0947 0.0426 1.2386 0.104 Uiso 1 1 calc R
C15 C 0.8946(3) 0.04355(9) 1.0463(3) 0.0685(7) Uani 1 1 d .
H15 H 0.8702 0.0131 1.0514 0.082 Uiso 1 1 calc R
C16 C -0.0863(3) 0.18536(8) 0.5841(3) 0.0583(6) Uani 1 1 d .
H16 H -0.1133 0.1746 0.6561 0.070 Uiso 1 1 calc R
C17 C -0.1780(3) 0.21673(9) 0.4726(3) 0.0672(7) Uani 1 1 d .
H17 H -0.2660 0.2271 0.4707 0.081 Uiso 1 1 calc R
C18 C -0.1404(3) 0.23259(9) 0.3652(3) 0.0666(7) Uani 1 1 d .
H18 H -0.2026 0.2535 0.2899 0.080 Uiso 1 1 calc R
C19 C -0.0093(3) 0.21722(11) 0.3698(4) 0.0770(8) Uani 1 1 d .
H19 H 0.0169 0.2278 0.2969 0.092 Uiso 1 1 calc R
C20 C 0.0831(3) 0.18641(9) 0.4810(3) 0.0628(7) Uani 1 1 d .
H20 H 0.1721 0.1766 0.4837 0.075 Uiso 1 1 calc R
C21 C 0.0453(2) 0.16992(7) 0.5888(2) 0.0436(5) Uani 1 1 d .
C22 C 0.1515(2) 0.13818(7) 0.7120(2) 0.0423(5) Uani 1 1 d .
C23 C 0.1142(3) 0.09198(7) 0.7309(2) 0.0451(5) Uani 1 1 d .
C24 C -0.0305(3) 0.06928(8) 0.6127(3) 0.0522(6) Uani 1 1 d .
C25 C 0.3454(3) 0.08244(7) 0.9453(3) 0.0487(5) Uani 1 1 d .
C26 C 0.3888(2) 0.12635(7) 0.9216(2) 0.0455(5) Uani 1 1 d .
C27 C 0.5381(3) 0.14165(8) 1.0208(3) 0.0531(6) Uani 1 1 d .
H27 H 0.5691 0.1702 1.0049 0.064 Uiso 1 1 calc R
C28 C 0.6366(3) 0.11465(9) 1.1397(3) 0.0619(6) Uani 1 1 d .
H28 H 0.7344 0.1251 1.2056 0.074 Uiso 1 1 calc R
C29 C 0.5920(3) 0.07115(10) 1.1639(3) 0.0679(7) Uani 1 1 d .
H29 H 0.6609 0.0531 1.2456 0.081 Uiso 1 1 calc R
C30 C 0.4501(3) 0.05526(9) 1.0700(3) 0.0634(7) Uani 1 1 d .
H30 H 0.4217 0.0265 1.0876 0.076 Uiso 1 1 calc R

loop_
_atom_site_aniso_label
_atom_site_aniso_U_11
_atom_site_aniso_U_22
_atom_site_aniso_U_33
_atom_site_aniso_U_23
_atom_site_aniso_U_13
_atom_site_aniso_U_12
F1 0.0767(10) 0.0731(10) 0.0595(9) -0.0229(7) 0.0210(8) -0.0029(8)
F2 0.0413(7) 0.0627(9) 0.0738(10) 0.0024(7) 0.0162(7) 0.0063(6)
F3 0.0650(9) 0.0637(9) 0.0815(11) 0.0210(8) 0.0059(8) -0.0221(7)
F4 0.0800(11) 0.1070(14) 0.0506(9) -0.0087(8) 0.0132(8) -0.0241(10)
F5 0.0589(10) 0.1247(16) 0.1488(18) -0.0648(14) 0.0520(11) -0.0267(10)
F6 0.1082(14) 0.0525(10) 0.0917(13) 0.0057(8) -0.0067(11) -0.0248(9)
N1 0.0511(11) 0.0449(10) 0.0429(10) 0.0024(8) 0.0181(9) -0.0048(8)
N2 0.0442(10) 0.0416(10) 0.0495(10) 0.0052(8) 0.0152(8) 0.0000(8)
N3 0.0473(10) 0.0396(9) 0.0446(10) -0.0009(8) 0.0178(8) -0.0015(8)
N4 0.0549(11) 0.0435(10) 0.0459(11) 0.0034(8) 0.0170(9) -0.0043(8)
C1 0.0604(14) 0.0433(12) 0.0550(13) 0.0012(10) 0.0310(11) 0.0006(10)
C2 0.0688(15) 0.0436(13) 0.0756(18) 0.0128(11) 0.0407(14) 0.0106(11)
C3 0.0590(14) 0.0570(15) 0.0677(17) 0.0267(12) 0.0302(13) 0.0091(11)
C4 0.0709(16) 0.0698(17) 0.0436(13) 0.0090(11) 0.0253(12) -0.0020(13)
C5 0.0680(15) 0.0494(13) 0.0493(13) 0.0027(10) 0.0295(12) 0.0055(11)
C6 0.0399(11) 0.0412(11) 0.0441(11) 0.0034(9) 0.0203(9) -0.0014(8)
C7 0.0429(11) 0.0411(11) 0.0399(11) 0.0003(8) 0.0203(9) 0.0014(8)
C8 0.0422(11) 0.0392(11) 0.0431(11) 0.0013(9) 0.0185(9) 0.0023(8)
C9 0.0470(12) 0.0413(11) 0.0511(13) 0.0041(10) 0.0151(10) 0.0022(9)
C10 0.0443(12) 0.0511(13) 0.0453(12) 0.0054(10) 0.0148(10) -0.0022(9)
C11 0.0476(12) 0.0522(13) 0.0422(12) 0.0041(9) 0.0154(10) -0.0050(10)
C12 0.0676(17) 0.0693(17) 0.0534(15) 0.0075(13) 0.0055(13) -0.0215(14)
C13 0.0639(17) 0.095(2) 0.0606(18) 0.0178(15) -0.0060(14) -0.0248(16)
C14 0.0660(18) 0.085(2) 0.0653(18) 0.0261(15) -0.0021(15) -0.0083(15)
C15 0.0545(14) 0.0607(15) 0.0642(16) 0.0195(12) 0.0085(13) -0.0030(12)
C16 0.0567(14) 0.0601(14) 0.0632(15) 0.0081(12) 0.0331(12) 0.0084(11)
C17 0.0541(14) 0.0662(16) 0.0805(19) 0.0087(14) 0.0322(14) 0.0158(12)
C18 0.0598(15) 0.0580(15) 0.0705(17) 0.0178(13) 0.0226(13) 0.0139(12)
C19 0.0782(19) 0.0794(19) 0.085(2) 0.0393(16) 0.0484(17) 0.0228(15)
C20 0.0581(14) 0.0654(15) 0.0743(17) 0.0242(13) 0.0396(13) 0.0162(12)
C21 0.0438(11) 0.0364(10) 0.0454(11) -0.0007(8) 0.0177(9) -0.0029(8)
C22 0.0475(12) 0.0377(10) 0.0404(11) -0.0023(8) 0.0205(9) -0.0001(8)
C23 0.0499(12) 0.0395(11) 0.0427(11) 0.0003(9) 0.0200(10) -0.0013(9)
C24 0.0530(13) 0.0427(12) 0.0516(14) -0.0006(10) 0.0181(11) -0.0035(10)
C25 0.0515(13) 0.0443(12) 0.0420(12) 0.0004(9) 0.0162(10) -0.0020(9)
C26 0.0494(12) 0.0424(11) 0.0423(11) -0.0023(9) 0.0204(10) 0.0002(9)
C27 0.0482(13) 0.0495(13) 0.0522(13) -0.0044(10) 0.0170(11) -0.0066(10)
C28 0.0494(13) 0.0692(16) 0.0507(14) -0.0051(12) 0.0115(11) -0.0045(12)
C29 0.0619(16) 0.0674(16) 0.0514(14) 0.0117(12) 0.0095(12) 0.0044(13)
C30 0.0625(15) 0.0549(14) 0.0527(14) 0.0126(11) 0.0124(12) -0.0009(12)

loop_
_atom_type_symbol
_atom_type_description
_atom_type_scat_dispersion_real
_atom_type_scat_dispersion_imag
_atom_type_scat_source
C C 0.0033 0.0016 'International Tables Vol C Tables 4.2.6.8 and 6.1.1.4'
H H 0.0000 0.0000 'International Tables Vol C Tables 4.2.6.8 and 6.1.1.4'
F F 0.0171 0.0103 'International Tables Vol C Tables 4.2.6.8 and 6.1.1.4'
N N 0.0061 0.0033 'International Tables Vol C Tables 4.2.6.8 and 6.1.1.4'

loop_
_geom_angle_atom_site_label_1
_geom_angle_atom_site_label_2
_geom_angle_atom_site_label_3
_geom_angle
C7 N1 C11 118.86(18)
C8 N2 C10 117.34(18)
C22 N3 C26 118.38(18)
C23 N4 C25 117.29(18)
C2 C1 C6 120.4(2)
C2 C1 H1 119.8
C6 C1 H1 119.8
C3 C2 C1 120.5(2)
C3 C2 H2 119.8
C1 C2 H2 119.8
C2 C3 C4 119.7(2)
C2 C3 H3 120.2
C4 C3 H3 120.2
C3 C4 C5 120.8(2)
C3 C4 H4 119.6
C5 C4 H4 119.6
C6 C5 C4 119.8(2)
C6 C5 H5 120.1
C4 C5 H5 120.1
C5 C6 C1 118.9(2)
C5 C6 C7 122.30(19)
C1 C6 C7 118.67(19)
N1 C7 C8 119.38(18)
N1 C7 C6 115.35(18)
C8 C7 C6 125.27(18)
N2 C8 C7 123.14(19)
N2 C8 C9 113.79(18)
C7 C8 C9 123.05(18)
F3 C9 F1 106.87(19)
F3 C9 F2 106.7(2)
F1 C9 F2 105.72(18)
F3 C9 C8 112.69(18)
F1 C9 C8 112.3(2)
F2 C9 C8 112.02(18)
N2 C10 C15 120.1(2)
N2 C10 C11 120.32(19)
C15 C10 C11 119.6(2)
N1 C11 C12 120.1(2)
N1 C11 C10 120.9(2)
C12 C11 C10 119.0(2)
C13 C12 C11 119.9(3)
C13 C12 H12 120.1
C11 C12 H12 120.1
C12 C13 C14 121.2(3)
C12 C13 H13 119.4
C14 C13 H13 119.4
C15 C14 C13 120.8(3)
C15 C14 H14 119.6
C13 C14 H14 119.6
C14 C15 C10 119.6(2)
C14 C15 H15 120.2
C10 C15 H15 120.2
C21 C16 C17 120.2(2)
C21 C16 H16 119.9
C17 C16 H16 119.9
C18 C17 C16 120.6(2)
C18 C17 H17 119.7
C16 C17 H17 119.7
C17 C18 C19 119.2(2)
C17 C18 H18 120.4
C19 C18 H18 120.4
C20 C19 C18 120.5(3)
C20 C19 H19 119.7
C18 C19 H19 119.7
C19 C20 C21 120.6(2)
C19 C20 H20 119.7
C21 C20 H20 119.7
C20 C21 C16 118.8(2)
C20 C21 C22 119.1(2)
C16 C21 C22 121.9(2)
N3 C22 C23 119.41(19)
N3 C22 C21 116.50(18)
C23 C22 C21 124.07(19)
N4 C23 C22 123.2(2)
N4 C23 C24 114.69(18)
C22 C23 C24 121.95(19)
F6 C24 F5 108.5(2)
F6 C24 F4 104.8(2)
F5 C24 F4 104.8(2)
F6 C24 C23 112.78(19)
F5 C24 C23 114.3(2)
F4 C24 C23 111.0(2)
N4 C25 C26 120.36(19)
N4 C25 C30 120.0(2)
C26 C25 C30 119.6(2)
N3 C26 C25 121.03(19)
N3 C26 C27 119.91(19)
C25 C26 C27 119.1(2)
C28 C27 C26 120.0(2)
C28 C27 H27 120.0
C26 C27 H27 120.0
C27 C28 C29 120.7(2)
C27 C28 H28 119.7
C29 C28 H28 119.7
C30 C29 C28 120.9(2)
C30 C29 H29 119.6
C28 C29 H29 119.6
C29 C30 C25 119.8(2)
C29 C30 H30 120.1
C25 C30 H30 120.1

loop_
_geom_bond_atom_site_label_1
_geom_bond_atom_site_label_2
_geom_bond_distance
F1 C9 1.335(3)
F2 C9 1.337(3)
F3 C9 1.316(3)
F4 C24 1.327(3)
F5 C24 1.308(3)
F6 C24 1.303(3)
N1 C7 1.312(3)
N1 C11 1.358(3)
N2 C8 1.310(3)
N2 C10 1.357(3)
N3 C22 1.319(3)
N3 C26 1.363(3)
N4 C23 1.306(3)
N4 C25 1.360(3)
C1 C2 1.379(3)
C1 C6 1.386(3)
C1 H1 0.9300
C2 C3 1.365(4)
C2 H2 0.9300
C3 C4 1.367(4)
C3 H3 0.9300
C4 C5 1.387(3)
C4 H4 0.9300
C5 C6 1.382(3)
C5 H5 0.9300
C6 C7 1.488(3)
C7 C8 1.432(3)
C8 C9 1.513(3)
C10 C15 1.410(3)
C10 C11 1.411(3)
C11 C12 1.409(3)
C12 C13 1.351(4)
C12 H12 0.9300
C13 C14 1.398(4)
C13 H13 0.9300
C14 C15 1.355(4)
C14 H14 0.9300
C15 H15 0.9300
C16 C21 1.381(3)
C16 C17 1.383(3)
C16 H16 0.9300
C17 C18 1.368(4)
C17 H17 0.9300
C18 C19 1.376(4)
C18 H18 0.9300
C19 C20 1.374(3)
C19 H19 0.9300
C20 C21 1.379(3)
C20 H20 0.9300
C21 C22 1.489(3)
C22 C23 1.436(3)
C23 C24 1.508(3)
C25 C26 1.411(3)
C25 C30 1.412(3)
C26 C27 1.411(3)
C27 C28 1.360(3)
C27 H27 0.9300
C28 C29 1.406(4)
C28 H28 0.9300
C29 C30 1.353(4)
C29 H29 0.9300
C30 H30 0.9300

loop_
_geom_torsion_atom_site_label_1
_geom_torsion_atom_site_label_2
_geom_torsion_atom_site_label_3
_geom_torsion_atom_site_label_4
_geom_torsion
C6 C1 C2 C3 -0.5(4)
C1 C2 C3 C4 -0.9(4)
C2 C3 C4 C5 1.0(4)
C3 C4 C5 C6 0.2(4)
C4 C5 C6 C1 -1.5(3)
C4 C5 C6 C7 -177.0(2)
C2 C1 C6 C5 1.7(3)
C2 C1 C6 C7 177.4(2)
C11 N1 C7 C8 3.0(3)
C11 N1 C7 C6 -176.77(19)
C5 C6 C7 N1 124.3(2)
C1 C6 C7 N1 -51.2(3)
C5 C6 C7 C8 -55.5(3)
C1 C6 C7 C8 129.0(2)
C10 N2 C8 C7 0.4(3)
C10 N2 C8 C9 -177.9(2)
N1 C7 C8 N2 -3.1(3)
C6 C7 C8 N2 176.7(2)
N1 C7 C8 C9 175.0(2)
C6 C7 C8 C9 -5.2(3)
N2 C8 C9 F3 18.6(3)
C7 C8 C9 F3 -159.7(2)
N2 C8 C9 F1 -102.2(2)
C7 C8 C9 F1 79.5(3)
N2 C8 C9 F2 139.0(2)
C7 C8 C9 F2 -39.3(3)
C8 N2 C10 C15 -179.0(2)
C8 N2 C10 C11 2.2(3)
C7 N1 C11 C12 178.6(2)
C7 N1 C11 C10 -0.5(3)
N2 C10 C11 N1 -2.2(4)
C15 C10 C11 N1 178.9(2)
N2 C10 C11 C12 178.7(2)
C15 C10 C11 C12 -0.2(4)
N1 C11 C12 C13 -178.7(3)
C10 C11 C12 C13 0.4(4)
C11 C12 C13 C14 -0.1(6)
C12 C13 C14 C15 -0.4(6)
C13 C14 C15 C10 0.6(5)
N2 C10 C15 C14 -179.1(3)
C11 C10 C15 C14 -0.3(4)
C21 C16 C17 C18 0.5(4)
C16 C17 C18 C19 -0.5(5)
C17 C18 C19 C20 -0.2(5)
C18 C19 C20 C21 0.8(5)
C19 C20 C21 C16 -0.8(4)
C19 C20 C21 C22 -177.3(3)
C17 C16 C21 C20 0.2(4)
C17 C16 C21 C22 176.6(2)
C26 N3 C22 C23 -3.0(3)
C26 N3 C22 C21 178.81(18)
C20 C21 C22 N3 59.9(3)
C16 C21 C22 N3 -116.5(2)
C20 C21 C22 C23 -118.3(3)
C16 C21 C22 C23 65.3(3)
C25 N4 C23 C22 -2.7(3)
C25 N4 C23 C24 172.9(2)
N3 C22 C23 N4 5.7(3)
C21 C22 C23 N4 -176.2(2)
N3 C22 C23 C24 -169.6(2)
C21 C22 C23 C24 8.5(3)
N4 C23 C24 F6 -10.0(3)
C22 C23 C24 F6 165.7(2)
N4 C23 C24 F5 114.5(3)
C22 C23 C24 F5 -69.8(3)
N4 C23 C24 F4 -127.3(2)
C22 C23 C24 F4 48.4(3)
C23 N4 C25 C26 -2.5(3)
C23 N4 C25 C30 -179.5(2)
C22 N3 C26 C25 -2.1(3)
C22 N3 C26 C27 178.1(2)
N4 C25 C26 N3 5.1(3)
C30 C25 C26 N3 -177.9(2)
N4 C25 C26 C27 -175.1(2)
C30 C25 C26 C27 1.9(3)
N3 C26 C27 C28 178.0(2)
C25 C26 C27 C28 -1.7(3)
C26 C27 C28 C29 0.9(4)
C27 C28 C29 C30 -0.2(4)
C28 C29 C30 C25 0.4(4)
N4 C25 C30 C29 175.8(3)
C26 C25 C30 C29 -1.3(4)
